data_4066536
loop_
_publ_author_name
'Tse, Sunny Kai San'
'Bai, Wei'
'Sung, Herman Ho-Yung'
'Williams, Ian Duncan'
'Jia, Guochen'

_publ_section_title
;
 Substituted Cyclopentadienyl Osmium Complexes from the Reactions of
 OsH3Cl(PPh3)3with Fulvenes and Cyclopentadienes
;
_journal_issue 16
_journal_name_full Organometallics
_journal_page_first 3571
_journal_paper_doi 10.1021/om1005066
_journal_volume 29
_journal_year 2010
_chemical_formula_sum 'C53.5 H52 Cl2 Os P2'
_chemical_formula_weight 1017.99
_chemical_name_systematic
; 
 ? 
;
_space_group_IT_number 14
_symmetry_cell_setting monoclinic
_symmetry_space_group_name_Hall '-P 2yn'
_symmetry_space_group_name_H-M 'P 1 21/n 1'
_atom_sites_solution_hydrogens geom
_atom_sites_solution_primary direct
_atom_sites_solution_secondary difmap
_audit_creation_method SHELXL-97
_cell_angle_alpha 90.00
_cell_angle_beta 94.4070(10)
_cell_angle_gamma 90.00
_cell_formula_units_Z 4
_cell_length_a 12.51560(10)
_cell_length_b 20.4199(2)
_cell_length_c 17.1641(2)
_cell_measurement_reflns_used 23961
_cell_measurement_temperature 173(2)
_cell_measurement_theta_max 28.97
_cell_measurement_theta_min 2.31
_cell_volume 4373.61(8)
_computing_structure_refinement 'SHELXL-97 (Sheldrick, 1997)'
_computing_structure_solution 'SHELXS-97 (Sheldrick, 1990)'
_diffrn_ambient_temperature 173(2)
_diffrn_measured_fraction_theta_full 0.986
_diffrn_measured_fraction_theta_max 0.932
_diffrn_radiation_monochromator graphite
_diffrn_radiation_source 'fine-focus sealed tube'
_diffrn_radiation_type MoK\a
_diffrn_radiation_wavelength 0.71073
_diffrn_reflns_av_R_equivalents 0.0673
_diffrn_reflns_av_sigmaI/netI 0.0607
_diffrn_reflns_limit_h_max 16
_diffrn_reflns_limit_h_min -16
_diffrn_reflns_limit_k_max 27
_diffrn_reflns_limit_k_min -27
_diffrn_reflns_limit_l_max 23
_diffrn_reflns_limit_l_min -22
_diffrn_reflns_number 55911
_diffrn_reflns_theta_full 25.00
_diffrn_reflns_theta_max 29.04
_diffrn_reflns_theta_min 2.32
_exptl_absorpt_coefficient_mu 3.148
_exptl_absorpt_correction_T_max 1.00
_exptl_absorpt_correction_T_min 0.90
_exptl_absorpt_correction_type multi-scan
_exptl_absorpt_process_details SADABS
_exptl_crystal_colour yellow
_exptl_crystal_density_diffrn 1.546
_exptl_crystal_density_method 'not measured'
_exptl_crystal_description block
_exptl_crystal_F_000 2052
_exptl_crystal_size_max 0.20
_exptl_crystal_size_mid 0.18
_exptl_crystal_size_min 0.15
_refine_diff_density_max 1.394
_refine_diff_density_min -2.273
_refine_diff_density_rms 0.129
_refine_ls_extinction_method none
_refine_ls_goodness_of_fit_ref 1.027
_refine_ls_hydrogen_treatment constr
_refine_ls_matrix_type full
_refine_ls_number_parameters 531
_refine_ls_number_reflns 10873
_refine_ls_number_restraints 2
_refine_ls_restrained_S_all 1.030
_refine_ls_R_factor_all 0.0680
_refine_ls_R_factor_gt 0.0422
_refine_ls_shift/su_max 0.001
_refine_ls_shift/su_mean 0.000
_refine_ls_structure_factor_coef Fsqd
_refine_ls_weighting_details 'calc w=1/[\s^2^(Fo^2^)+(0.0380P)^2^+0.0000P] where P=(Fo^2^+2Fc^2^)/3'
_refine_ls_weighting_scheme calc
_refine_ls_wR_factor_gt 0.0726
_refine_ls_wR_factor_ref 0.0783
_reflns_number_gt 8493
_reflns_number_total 10873
_reflns_threshold_expression >2sigma(I)
_cod_data_source_file om1005066_si_001.cif
_cod_data_source_block Complex12
_cod_depositor_comments
;
The following automatic conversions were performed:

'_symmetry_cell_setting' value 'Monoclinic' changed to 'monoclinic'
according to /home/saulius/struct/CIF-dictionaries/cif_core.dic
dictionary named 'cif_core.dic' version 2.4.1 from 2010-06-29.

Automatic conversion script
Id: cif_fix_values 1715 2011-07-08 13:25:40Z adriana 
;
_cod_original_sg_symbol_H-M P2(1)/n
_cod_original_formula_sum 'C53.50 H52 Cl2 Os P2'
_cod_database_code 4066536

loop_
_symmetry_equiv_pos_as_xyz
'x, y, z'
'-x+1/2, y+1/2, -z+1/2'
'-x, -y, -z'
'x-1/2, -y-1/2, z-1/2'

loop_
_atom_site_label
_atom_site_type_symbol
_atom_site_fract_x
_atom_site_fract_y
_atom_site_fract_z
_atom_site_U_iso_or_equiv
_atom_site_adp_type
_atom_site_occupancy
_atom_site_symmetry_multiplicity
_atom_site_calc_flag
_atom_site_refinement_flags
Os1 Os 0.340715(11) 0.185575(7) 0.277581(8) 0.01205(5) Uani 1 1 d .
Cl1 Cl 0.50959(8) 0.19645(5) 0.36129(6) 0.0201(2) Uani 1 1 d .
P1 P 0.44485(7) 0.18309(5) 0.17181(6) 0.01539(19) Uani 1 1 d .
P2 P 0.31255(8) 0.29817(5) 0.28560(6) 0.0137(2) Uani 1 1 d .
C1 C 0.2772(3) 0.12047(19) 0.3692(2) 0.0162(8) Uani 1 1 d .
C2 C 0.3129(3) 0.08115(19) 0.3075(2) 0.0156(8) Uani 1 1 d .
C3 C 0.2466(3) 0.09719(19) 0.2376(2) 0.0169(8) Uani 1 1 d .
C4 C 0.1738(3) 0.1477(2) 0.2561(2) 0.0190(8) Uani 1 1 d .
C5 C 0.1913(3) 0.1608(2) 0.3387(2) 0.0178(8) Uani 1 1 d .
C6 C 0.3901(3) 0.0249(2) 0.3175(3) 0.0236(9) Uani 1 1 d .
H6A H 0.3550 -0.0121 0.3414 0.035 Uiso 1 1 calc R
H6B H 0.4529 0.0384 0.3513 0.035 Uiso 1 1 calc R
H6C H 0.4127 0.0118 0.2664 0.035 Uiso 1 1 calc R
C7 C 0.2400(4) 0.0584(2) 0.1632(2) 0.0229(9) Uani 1 1 d .
H7A H 0.1857 0.0241 0.1657 0.034 Uiso 1 1 calc R
H7B H 0.3098 0.0383 0.1563 0.034 Uiso 1 1 calc R
H7C H 0.2203 0.0875 0.1190 0.034 Uiso 1 1 calc R
C8 C 0.0751(3) 0.1678(2) 0.2062(3) 0.0253(10) Uani 1 1 d .
H8A H 0.0135 0.1422 0.2210 0.038 Uiso 1 1 calc R
H8B H 0.0861 0.1597 0.1511 0.038 Uiso 1 1 calc R
H8C H 0.0613 0.2145 0.2139 0.038 Uiso 1 1 calc R
C9 C 0.1170(4) 0.1997(2) 0.3853(3) 0.0280(10) Uani 1 1 d .
H9A H 0.0548 0.1728 0.3955 0.042 Uiso 1 1 calc R
H9B H 0.0931 0.2387 0.3557 0.042 Uiso 1 1 calc R
H9C H 0.1547 0.2129 0.4349 0.042 Uiso 1 1 calc R
C10 C 0.3174(3) 0.1134(2) 0.4532(2) 0.0214(9) Uani 1 1 d .
H10A H 0.2894 0.1498 0.4837 0.026 Uiso 1 1 calc R
H10B H 0.3966 0.1161 0.4577 0.026 Uiso 1 1 calc R
C11 C 0.2831(3) 0.0487(2) 0.4869(2) 0.0190(8) Uani 1 1 d .
C12 C 0.3558(4) 0.0090(2) 0.5304(2) 0.0253(10) Uani 1 1 d .
H12A H 0.4284 0.0224 0.5391 0.030 Uiso 1 1 calc R
C13 C 0.3236(4) -0.0498(2) 0.5611(3) 0.0288(10) Uani 1 1 d .
H13A H 0.3751 -0.0762 0.5899 0.035 Uiso 1 1 calc R
C14 C 0.2190(4) -0.0710(2) 0.5510(3) 0.0295(10) Uani 1 1 d .
C15 C 0.1464(4) -0.0313(2) 0.5073(3) 0.0321(11) Uani 1 1 d .
H15A H 0.0738 -0.0447 0.4985 0.039 Uiso 1 1 calc R
C16 C 0.1785(3) 0.0276(2) 0.4766(3) 0.0254(10) Uani 1 1 d .
H16A H 0.1271 0.0540 0.4477 0.030 Uiso 1 1 calc R
C17 C 0.1850(5) -0.1347(3) 0.5865(4) 0.0537(17) Uani 1 1 d .
H17A H 0.2483 -0.1621 0.5994 0.081 Uiso 1 1 calc R
H17B H 0.1353 -0.1579 0.5491 0.081 Uiso 1 1 calc R
H17C H 0.1493 -0.1256 0.6342 0.081 Uiso 1 1 calc R
C21 C 0.5181(3) 0.10422(19) 0.1670(2) 0.0174(8) Uani 1 1 d .
C22 C 0.5920(3) 0.0864(2) 0.2288(2) 0.0236(9) Uani 1 1 d .
H22A H 0.6052 0.1153 0.2719 0.028 Uiso 1 1 calc R
C23 C 0.6465(3) 0.0270(2) 0.2279(3) 0.0266(10) Uani 1 1 d .
H23A H 0.6985 0.0164 0.2691 0.032 Uiso 1 1 calc R
C24 C 0.6248(4) -0.0169(2) 0.1664(3) 0.0309(11) Uani 1 1 d .
H24A H 0.6618 -0.0575 0.1655 0.037 Uiso 1 1 calc R
C25 C 0.5493(4) -0.0008(2) 0.1071(3) 0.0309(11) Uani 1 1 d .
H25A H 0.5326 -0.0310 0.0658 0.037 Uiso 1 1 calc R
C26 C 0.4972(3) 0.0593(2) 0.1069(2) 0.0231(9) Uani 1 1 d .
H26A H 0.4463 0.0699 0.0649 0.028 Uiso 1 1 calc R
C31 C 0.5516(3) 0.2439(2) 0.1627(2) 0.0179(8) Uani 1 1 d .
C32 C 0.6559(3) 0.2379(2) 0.1981(3) 0.0244(9) Uani 1 1 d .
H32A H 0.6745 0.2000 0.2283 0.029 Uiso 1 1 calc R
C33 C 0.7322(4) 0.2857(2) 0.1903(3) 0.0291(10) Uani 1 1 d .
H33A H 0.8025 0.2801 0.2142 0.035 Uiso 1 1 calc R
C34 C 0.7062(4) 0.3424(2) 0.1470(3) 0.0304(11) Uani 1 1 d .
H34A H 0.7587 0.3754 0.1415 0.036 Uiso 1 1 calc R
C35 C 0.6042(4) 0.3498(2) 0.1128(3) 0.0297(10) Uani 1 1 d .
H35A H 0.5859 0.3884 0.0838 0.036 Uiso 1 1 calc R
C36 C 0.5269(3) 0.3014(2) 0.1200(2) 0.0220(9) Uani 1 1 d .
H36A H 0.4568 0.3074 0.0958 0.026 Uiso 1 1 calc R
C41 C 0.3805(3) 0.1883(2) 0.0719(2) 0.0187(8) Uani 1 1 d .
C42 C 0.4413(3) 0.1852(2) 0.0062(2) 0.0236(9) Uani 1 1 d .
H42A H 0.5169 0.1805 0.0131 0.028 Uiso 1 1 calc R
C43 C 0.3907(4) 0.1890(2) -0.0684(2) 0.0270(10) Uani 1 1 d .
H43A H 0.4321 0.1871 -0.1125 0.032 Uiso 1 1 calc R
C44 C 0.2806(4) 0.1955(2) -0.0793(2) 0.0292(11) Uani 1 1 d .
H44A H 0.2465 0.1976 -0.1307 0.035 Uiso 1 1 calc R
C45 C 0.2207(4) 0.1989(2) -0.0155(3) 0.0282(10) Uani 1 1 d .
H45A H 0.1451 0.2039 -0.0228 0.034 Uiso 1 1 calc R
C46 C 0.2700(3) 0.19509(19) 0.0593(2) 0.0206(9) Uani 1 1 d .
H46A H 0.2276 0.1972 0.1029 0.025 Uiso 1 1 calc R
C51 C 0.1908(3) 0.32503(18) 0.2277(2) 0.0175(8) Uani 1 1 d .
C52 C 0.1919(3) 0.3241(2) 0.1462(2) 0.0233(9) Uani 1 1 d .
H52A H 0.2568 0.3140 0.1235 0.028 Uiso 1 1 calc R
C53 C 0.1012(4) 0.3372(2) 0.0981(3) 0.0288(10) Uani 1 1 d .
H53A H 0.1039 0.3361 0.0430 0.035 Uiso 1 1 calc R
C54 C 0.0065(4) 0.3521(2) 0.1303(3) 0.0290(10) Uani 1 1 d .
H54A H -0.0566 0.3602 0.0974 0.035 Uiso 1 1 calc R
C55 C 0.0035(3) 0.3551(2) 0.2104(3) 0.0257(10) Uani 1 1 d .
H55A H -0.0613 0.3665 0.2324 0.031 Uiso 1 1 calc R
C56 C 0.0949(3) 0.3415(2) 0.2590(3) 0.0205(9) Uani 1 1 d .
H56A H 0.0920 0.3436 0.3141 0.025 Uiso 1 1 calc R
C61 C 0.4079(3) 0.36365(19) 0.2638(2) 0.0164(8) Uani 1 1 d .
C62 C 0.3786(3) 0.4194(2) 0.2196(3) 0.0239(9) Uani 1 1 d .
H62A H 0.3095 0.4221 0.1927 0.029 Uiso 1 1 calc R
C63 C 0.4511(4) 0.4710(2) 0.2152(3) 0.0316(11) Uani 1 1 d .
H63A H 0.4304 0.5090 0.1858 0.038 Uiso 1 1 calc R
C64 C 0.5512(4) 0.4676(2) 0.2524(3) 0.0368(12) Uani 1 1 d .
H64A H 0.5998 0.5031 0.2491 0.044 Uiso 1 1 calc R
C65 C 0.5818(4) 0.4123(2) 0.2952(3) 0.0349(12) Uani 1 1 d .
H65A H 0.6517 0.4097 0.3208 0.042 Uiso 1 1 calc R
C66 C 0.5110(3) 0.3611(2) 0.3008(3) 0.0256(10) Uani 1 1 d .
H66A H 0.5329 0.3234 0.3303 0.031 Uiso 1 1 calc R
C71 C 0.2920(3) 0.32859(18) 0.3849(2) 0.0169(8) Uani 1 1 d .
C72 C 0.3261(4) 0.2913(2) 0.4498(2) 0.0260(10) Uani 1 1 d .
H72A H 0.3583 0.2498 0.4426 0.031 Uiso 1 1 calc R
C73 C 0.3138(4) 0.3137(3) 0.5260(3) 0.0399(12) Uani 1 1 d .
H73A H 0.3379 0.2881 0.5700 0.048 Uiso 1 1 calc R
C74 C 0.2658(5) 0.3741(3) 0.5355(3) 0.0438(14) Uani 1 1 d .
H74A H 0.2539 0.3892 0.5865 0.053 Uiso 1 1 calc R
C75 C 0.2350(4) 0.4125(2) 0.4716(3) 0.0387(12) Uani 1 1 d .
H75A H 0.2040 0.4544 0.4789 0.046 Uiso 1 1 calc R
C76 C 0.2491(3) 0.3906(2) 0.3974(3) 0.0257(10) Uani 1 1 d .
H76A H 0.2293 0.4180 0.3539 0.031 Uiso 1 1 calc R
C1S C 0.0066(11) 0.0020(6) -0.0476(8) 0.068(4) Uiso 0.50 1 d PD
H1SA H 0.0347 -0.0150 -0.0940 0.081 Uiso 0.50 1 d PR
H1SB H -0.0582 0.0249 -0.0642 0.081 Uiso 0.50 1 d PR
Cl11 Cl 0.0865(5) 0.0545(3) -0.0166(4) 0.1189(19) Uiso 0.50 1 d PD
Cl12 Cl -0.0326(4) -0.0640(3) 0.0033(3) 0.0937(14) Uiso 0.50 1 d PD

loop_
_atom_site_aniso_label
_atom_site_aniso_U_11
_atom_site_aniso_U_22
_atom_site_aniso_U_33
_atom_site_aniso_U_23
_atom_site_aniso_U_13
_atom_site_aniso_U_12
Os1 0.01249(7) 0.01170(7) 0.01192(7) 0.00098(7) 0.00077(5) 0.00057(7)
Cl1 0.0184(5) 0.0209(5) 0.0203(5) 0.0010(4) -0.0031(4) 0.0004(4)
P1 0.0146(5) 0.0157(5) 0.0159(5) 0.0001(4) 0.0012(4) 0.0009(4)
P2 0.0139(5) 0.0132(5) 0.0142(5) 0.0016(4) 0.0018(4) 0.0009(3)
C1 0.0152(19) 0.0143(19) 0.019(2) 0.0006(16) 0.0004(15) -0.0025(15)
C2 0.017(2) 0.016(2) 0.0142(19) -0.0007(16) -0.0002(15) -0.0042(15)
C3 0.019(2) 0.015(2) 0.017(2) 0.0025(16) 0.0034(15) -0.0051(15)
C4 0.015(2) 0.022(2) 0.019(2) 0.0062(17) -0.0003(15) -0.0014(16)
C5 0.018(2) 0.0146(19) 0.021(2) 0.0028(16) 0.0052(16) -0.0007(16)
C6 0.021(2) 0.015(2) 0.035(3) 0.0025(18) 0.0030(18) 0.0013(17)
C7 0.029(2) 0.018(2) 0.021(2) -0.0043(18) -0.0004(17) -0.0032(18)
C8 0.011(2) 0.029(3) 0.034(2) 0.0089(19) -0.0035(17) -0.0015(17)
C9 0.025(2) 0.026(3) 0.035(3) 0.0008(19) 0.0153(19) -0.0010(18)
C10 0.030(2) 0.018(2) 0.016(2) 0.0021(17) 0.0005(17) -0.0062(18)
C11 0.022(2) 0.017(2) 0.019(2) -0.0002(17) 0.0060(16) 0.0006(16)
C12 0.023(2) 0.030(2) 0.023(2) -0.0001(19) -0.0023(18) -0.0018(18)
C13 0.035(3) 0.022(2) 0.029(2) 0.0068(19) -0.0037(19) 0.003(2)
C14 0.036(3) 0.023(2) 0.029(2) 0.004(2) 0.001(2) -0.002(2)
C15 0.027(3) 0.026(3) 0.043(3) 0.002(2) 0.000(2) -0.008(2)
C16 0.022(2) 0.027(2) 0.027(2) 0.0069(19) 0.0008(18) 0.0036(18)
C17 0.047(3) 0.032(3) 0.079(5) 0.021(3) -0.011(3) -0.011(3)
C21 0.016(2) 0.016(2) 0.020(2) -0.0006(16) 0.0053(16) 0.0036(16)
C22 0.022(2) 0.028(2) 0.021(2) 0.0028(18) 0.0052(17) 0.0014(18)
C23 0.024(2) 0.026(2) 0.030(2) 0.004(2) 0.0068(19) 0.0073(19)
C24 0.032(3) 0.021(2) 0.041(3) 0.001(2) 0.012(2) 0.012(2)
C25 0.040(3) 0.024(2) 0.030(3) -0.005(2) 0.008(2) 0.002(2)
C26 0.030(2) 0.023(2) 0.017(2) 0.0003(18) 0.0040(17) 0.0021(19)
C31 0.018(2) 0.018(2) 0.018(2) -0.0011(16) 0.0061(16) -0.0003(16)
C32 0.024(2) 0.024(2) 0.026(2) 0.0020(18) 0.0044(18) 0.0011(18)
C33 0.019(2) 0.035(3) 0.034(3) -0.002(2) 0.0060(19) -0.0061(19)
C34 0.028(3) 0.028(2) 0.036(3) -0.003(2) 0.011(2) -0.013(2)
C35 0.038(3) 0.025(2) 0.027(2) 0.005(2) 0.006(2) -0.005(2)
C36 0.021(2) 0.024(2) 0.021(2) 0.0026(17) 0.0031(17) -0.0032(17)
C41 0.022(2) 0.018(2) 0.0163(19) 0.0000(18) 0.0028(15) -0.0013(18)
C42 0.027(2) 0.026(2) 0.019(2) 0.000(2) 0.0057(16) 0.000(2)
C43 0.044(3) 0.023(2) 0.015(2) -0.0022(19) 0.0072(18) -0.005(2)
C44 0.047(3) 0.025(3) 0.015(2) 0.0001(18) -0.0068(19) -0.003(2)
C45 0.027(2) 0.028(3) 0.028(2) 0.0027(19) -0.0063(19) -0.0006(18)
C46 0.022(2) 0.018(2) 0.022(2) -0.0017(17) 0.0026(16) -0.0011(16)
C51 0.0151(19) 0.009(2) 0.028(2) 0.0017(16) -0.0007(16) 0.0010(14)
C52 0.025(2) 0.018(2) 0.027(2) 0.0003(18) 0.0032(17) 0.0021(17)
C53 0.033(3) 0.030(2) 0.022(2) 0.0030(19) -0.0062(19) 0.002(2)
C54 0.020(2) 0.027(2) 0.038(3) 0.005(2) -0.0114(19) 0.0045(19)
C55 0.017(2) 0.023(2) 0.037(3) 0.003(2) -0.0025(18) 0.0013(17)
C56 0.021(2) 0.017(2) 0.024(2) 0.0007(17) 0.0031(17) 0.0012(17)
C61 0.020(2) 0.0119(19) 0.018(2) -0.0003(15) 0.0052(16) 0.0001(15)
C62 0.019(2) 0.020(2) 0.032(2) 0.0073(18) 0.0024(18) 0.0010(17)
C63 0.034(3) 0.018(2) 0.044(3) 0.008(2) 0.009(2) -0.0018(19)
C64 0.033(3) 0.023(3) 0.055(3) -0.002(2) 0.011(2) -0.010(2)
C65 0.020(2) 0.033(3) 0.052(3) -0.001(2) -0.002(2) -0.007(2)
C66 0.019(2) 0.024(2) 0.034(3) 0.0058(19) -0.0024(18) -0.0053(18)
C71 0.020(2) 0.015(2) 0.0158(19) -0.0032(15) 0.0042(15) -0.0033(15)
C72 0.036(3) 0.024(2) 0.018(2) -0.0009(18) 0.0061(19) 0.0017(19)
C73 0.061(3) 0.040(3) 0.020(2) 0.004(2) 0.005(2) 0.003(3)
C74 0.068(4) 0.042(3) 0.024(3) -0.010(2) 0.016(2) 0.004(3)
C75 0.052(3) 0.028(3) 0.038(3) -0.013(2) 0.012(2) 0.007(2)
C76 0.031(2) 0.023(2) 0.023(2) -0.0028(18) 0.0008(18) 0.0024(19)

loop_
_atom_type_symbol
_atom_type_description
_atom_type_scat_dispersion_real
_atom_type_scat_dispersion_imag
_atom_type_scat_source
C C 0.0033 0.0016 'International Tables Vol C Tables 4.2.6.8 and 6.1.1.4'
H H 0.0000 0.0000 'International Tables Vol C Tables 4.2.6.8 and 6.1.1.4'
P P 0.1023 0.0942 'International Tables Vol C Tables 4.2.6.8 and 6.1.1.4'
Cl Cl 0.1484 0.1585 'International Tables Vol C Tables 4.2.6.8 and 6.1.1.4'
Os Os -1.2165 7.6030 'International Tables Vol C Tables 4.2.6.8 and 6.1.1.4'

loop_
_geom_angle_atom_site_label_1
_geom_angle_atom_site_label_2
_geom_angle_atom_site_label_3
_geom_angle
_geom_angle_site_symmetry_1
_geom_angle_site_symmetry_3
C2 Os1 C4 62.95(14) . .
C2 Os1 C3 37.74(14) . .
C4 Os1 C3 37.30(15) . .
C2 Os1 C1 37.21(14) . .
C4 Os1 C1 62.22(14) . .
C3 Os1 C1 62.04(14) . .
C2 Os1 C5 62.05(14) . .
C4 Os1 C5 37.37(14) . .
C3 Os1 C5 61.87(14) . .
C1 Os1 C5 36.64(14) . .
C2 Os1 P1 105.47(10) . .
C4 Os1 P1 116.06(11) . .
C3 Os1 P1 93.24(10) . .
C1 Os1 P1 141.75(10) . .
C5 Os1 P1 152.96(11) . .
C2 Os1 P2 154.65(10) . .
C4 Os1 P2 101.99(11) . .
C3 Os1 P2 137.41(11) . .
C1 Os1 P2 118.57(10) . .
C5 Os1 P2 93.39(10) . .
P1 Os1 P2 99.48(4) . .
C2 Os1 Cl1 95.39(10) . .
C4 Os1 Cl1 150.99(10) . .
C3 Os1 Cl1 131.14(11) . .
C1 Os1 Cl1 88.81(10) . .
C5 Os1 Cl1 116.68(10) . .
P1 Os1 Cl1 87.14(3) . .
P2 Os1 Cl1 90.20(3) . .
C31 P1 C41 98.68(18) . .
C31 P1 C21 102.55(18) . .
C41 P1 C21 100.96(18) . .
C31 P1 Os1 120.52(13) . .
C41 P1 Os1 119.80(13) . .
C21 P1 Os1 111.31(13) . .
C51 P2 C61 101.32(18) . .
C51 P2 C71 103.26(18) . .
C61 P2 C71 94.67(17) . .
C51 P2 Os1 112.65(13) . .
C61 P2 Os1 126.72(13) . .
C71 P2 Os1 114.69(13) . .
C5 C1 C2 108.9(3) . .
C5 C1 C10 126.8(4) . .
C2 C1 C10 124.0(4) . .
C5 C1 Os1 72.5(2) . .
C2 C1 Os1 70.5(2) . .
C10 C1 Os1 128.3(3) . .
C1 C2 C3 107.2(3) . .
C1 C2 C6 125.4(4) . .
C3 C2 C6 126.4(4) . .
C1 C2 Os1 72.3(2) . .
C3 C2 Os1 71.4(2) . .
C6 C2 Os1 130.4(3) . .
C4 C3 C2 108.4(3) . .
C4 C3 C7 125.2(4) . .
C2 C3 C7 125.3(4) . .
C4 C3 Os1 71.3(2) . .
C2 C3 Os1 70.9(2) . .
C7 C3 Os1 133.0(3) . .
C3 C4 C5 107.5(3) . .
C3 C4 C8 125.4(4) . .
C5 C4 C8 124.4(4) . .
C3 C4 Os1 71.4(2) . .
C5 C4 Os1 72.8(2) . .
C8 C4 Os1 135.7(3) . .
C1 C5 C4 107.9(3) . .
C1 C5 C9 126.4(4) . .
C4 C5 C9 124.6(4) . .
C1 C5 Os1 70.9(2) . .
C4 C5 Os1 69.9(2) . .
C9 C5 Os1 134.0(3) . .
C1 C10 C11 111.6(3) . .
C16 C11 C12 117.5(4) . .
C16 C11 C10 121.3(4) . .
C12 C11 C10 121.3(4) . .
C13 C12 C11 120.8(4) . .
C14 C13 C12 121.8(4) . .
C13 C14 C15 117.3(4) . .
C13 C14 C17 121.0(4) . .
C15 C14 C17 121.8(4) . .
C16 C15 C14 121.0(4) . .
C11 C16 C15 121.6(4) . .
C26 C21 C22 117.8(4) . .
C26 C21 P1 122.7(3) . .
C22 C21 P1 119.3(3) . .
C23 C22 C21 120.8(4) . .
C22 C23 C24 120.1(4) . .
C25 C24 C23 119.2(4) . .
C24 C25 C26 120.6(4) . .
C25 C26 C21 121.3(4) . .
C32 C31 C36 117.3(4) . .
C32 C31 P1 124.2(3) . .
C36 C31 P1 118.4(3) . .
C33 C32 C31 121.7(4) . .
C32 C33 C34 120.2(4) . .
C35 C34 C33 119.3(4) . .
C34 C35 C36 120.8(4) . .
C35 C36 C31 120.8(4) . .
C46 C41 C42 118.1(4) . .
C46 C41 P1 120.6(3) . .
C42 C41 P1 121.2(3) . .
C43 C42 C41 120.0(4) . .
C44 C43 C42 120.7(4) . .
C45 C44 C43 119.7(4) . .
C44 C45 C46 120.3(4) . .
C45 C46 C41 121.2(4) . .
C56 C51 C52 117.7(4) . .
C56 C51 P2 124.5(3) . .
C52 C51 P2 117.7(3) . .
C53 C52 C51 121.6(4) . .
C52 C53 C54 119.8(4) . .
C55 C54 C53 120.0(4) . .
C54 C55 C56 120.3(4) . .
C55 C56 C51 120.6(4) . .
C66 C61 C62 118.1(4) . .
C66 C61 P2 118.0(3) . .
C62 C61 P2 123.4(3) . .
C63 C62 C61 119.9(4) . .
C64 C63 C62 120.9(4) . .
C63 C64 C65 119.8(4) . .
C66 C65 C64 120.1(4) . .
C65 C66 C61 121.1(4) . .
C72 C71 C76 118.1(4) . .
C72 C71 P2 119.9(3) . .
C76 C71 P2 121.8(3) . .
C71 C72 C73 121.3(4) . .
C74 C73 C72 118.6(5) . .
C75 C74 C73 120.5(4) . .
C76 C75 C74 120.3(5) . .
C75 C76 C71 121.0(4) . .
Cl12 C1S Cl11 28.8(3) 3 .
Cl12 C1S C1S 64.9(8) 3 3
Cl11 C1S C1S 78.7(9) . 3
Cl12 C1S Cl12 118.0(9) 3 .
Cl11 C1S Cl12 125.6(9) . .
C1S C1S Cl12 53.1(6) 3 .
Cl12 C1S Cl11 108.5(8) 3 3
Cl11 C1S Cl11 126.7(8) . 3
C1S C1S Cl11 48.0(6) 3 3
Cl12 C1S Cl11 21.2(3) . 3
Cl12 Cl11 C1S 73.1(9) 3 .
Cl12 Cl11 C1S 54.4(8) 3 3
C1S Cl11 C1S 53.3(8) . 3
Cl11 Cl12 C1S 78.1(9) 3 3
Cl11 Cl12 C1S 104.5(9) 3 .
C1S Cl12 C1S 62.0(9) 3 .

loop_
_geom_bond_atom_site_label_1
_geom_bond_atom_site_label_2
_geom_bond_distance
_geom_bond_site_symmetry_2
Os1 C2 2.227(4) .
Os1 C4 2.232(4) .
Os1 C3 2.234(4) .
Os1 C1 2.250(4) .
Os1 C5 2.271(4) .
Os1 P1 2.3153(9) .
Os1 P2 2.3317(10) .
Os1 Cl1 2.4727(10) .
P1 C31 1.840(4) .
P1 C41 1.840(4) .
P1 C21 1.858(4) .
P2 C51 1.838(4) .
P2 C61 1.850(4) .
P2 C71 1.850(4) .
C1 C5 1.421(5) .
C1 C2 1.428(5) .
C1 C10 1.497(5) .
C2 C3 1.443(5) .
C2 C6 1.501(5) .
C3 C4 1.428(6) .
C3 C7 1.500(5) .
C4 C5 1.443(6) .
C4 C8 1.506(5) .
C5 C9 1.499(6) .
C10 C11 1.516(5) .
C11 C16 1.377(6) .
C11 C12 1.394(6) .
C12 C13 1.382(6) .
C13 C14 1.378(6) .
C14 C15 1.393(6) .
C14 C17 1.512(6) .
C15 C16 1.384(6) .
C21 C26 1.390(6) .
C21 C22 1.401(6) .
C22 C23 1.392(6) .
C23 C24 1.396(6) .
C24 C25 1.374(7) .
C25 C26 1.389(6) .
C31 C32 1.402(6) .
C31 C36 1.406(6) .
C32 C33 1.378(6) .
C33 C34 1.400(7) .
C34 C35 1.373(7) .
C35 C36 1.395(6) .
C41 C46 1.390(6) .
C41 C42 1.409(5) .
C42 C43 1.387(6) .
C43 C44 1.383(6) .
C44 C45 1.376(6) .
C45 C46 1.384(6) .
C51 C56 1.393(5) .
C51 C52 1.400(6) .
C52 C53 1.377(6) .
C53 C54 1.379(6) .
C54 C55 1.379(6) .
C55 C56 1.392(6) .
C61 C66 1.394(6) .
C61 C62 1.402(5) .
C62 C63 1.396(6) .
C63 C64 1.364(7) .
C64 C65 1.385(7) .
C65 C66 1.379(6) .
C71 C72 1.390(6) .
C71 C76 1.399(6) .
C72 C73 1.404(6) .
C73 C74 1.388(7) .
C74 C75 1.379(7) .
C75 C76 1.374(6) .
C1S Cl12 1.499(13) 3
C1S Cl11 1.533(12) .
C1S C1S 1.66(3) 3
C1S Cl12 1.699(11) .
C1S Cl11 2.024(14) 3
Cl11 Cl12 0.755(7) 3
Cl11 C1S 2.024(14) 3
Cl12 Cl11 0.755(7) 3
Cl12 C1S 1.499(13) 3
